data_2214940
loop_
_publ_author_name
'Al-Noaimi, Mousa'
'Haddad, Salim F.'

_publ_section_title
;
 <i>cis</i>-Bis(2,2'-bipyridyl)dichloridoruthenium(II) dichloromethane
 solvate
;
_journal_coeditor_code AT2362
_journal_issue 9
_journal_name_full 'Acta Crystallographica Section E'
_journal_page_first m2332
_journal_page_last m2332
_journal_paper_doi 10.1107/S1600536807037865
_journal_volume 63
_journal_year 2007
_chemical_formula_iupac '[Ru Cl2 (C10 H8 N2)2], C H2 Cl2'
_chemical_formula_moiety 'C20 H16 Cl2 N4 Ru, C H2 Cl2'
_chemical_formula_sum 'C21 H18 Cl4 N4 Ru'
_chemical_formula_weight 569.26
_chemical_name_common '[(bipy)2RuCl2].CH2Cl2'
_chemical_name_systematic
;
cis-Bis(2,2'-bipyridyl)dichloridoruthenium(II) dichloromethane solvate
;
_space_group_IT_number 41
_symmetry_cell_setting orthorhombic
_symmetry_space_group_name_Hall 'A 2 -2ab'
_symmetry_space_group_name_H-M 'A b a 2'
_atom_sites_solution_hydrogens geom
_atom_sites_solution_primary direct
_atom_sites_solution_secondary difmap
_audit_creation_method SHELXL-97
_cell_angle_alpha 90.00
_cell_angle_beta 90.00
_cell_angle_gamma 90.00
_cell_formula_units_Z 4
_cell_length_a 12.5658(9)
_cell_length_b 15.4595(11)
_cell_length_c 11.8864(9)
_cell_measurement_reflns_used 7381
_cell_measurement_temperature 298(2)
_cell_measurement_theta_max 29.58
_cell_measurement_theta_min 2.63
_cell_volume 2309.1(3)
_computing_cell_refinement 'SAINT-Plus (Bruker, 2006)'
_computing_data_collection 'SMART (Bruker, 2006)'
_computing_data_reduction SAINT-Plus
_computing_molecular_graphics 'XP in SHELXTL'
_computing_publication_material 'XCIF in SHELXTL'
_computing_structure_refinement 'XL in SHELXTL'
_computing_structure_solution 'XS in SHELXTL (Bruker, 2003)'
_diffrn_ambient_temperature 298(2)
_diffrn_detector_area_resol_mean 8.3
_diffrn_measured_fraction_theta_full 1.000
_diffrn_measured_fraction_theta_max 1.000
_diffrn_measurement_device_type 'Bruker/Siemens SMART APEX'
_diffrn_measurement_method \w
_diffrn_radiation_monochromator graphite
_diffrn_radiation_type MoK\a
_diffrn_radiation_wavelength 0.71073
_diffrn_reflns_av_R_equivalents 0.0418
_diffrn_reflns_av_sigmaI/netI 0.0306
_diffrn_reflns_limit_h_max 16
_diffrn_reflns_limit_h_min -16
_diffrn_reflns_limit_k_max 20
_diffrn_reflns_limit_k_min -20
_diffrn_reflns_limit_l_max 15
_diffrn_reflns_limit_l_min -15
_diffrn_reflns_number 16972
_diffrn_reflns_theta_full 27.50
_diffrn_reflns_theta_max 27.50
_diffrn_reflns_theta_min 2.64
_diffrn_standards_number 0
_exptl_absorpt_coefficient_mu 1.158
_exptl_absorpt_correction_T_max 0.9661
_exptl_absorpt_correction_T_min 0.7606
_exptl_absorpt_correction_type multi-scan
_exptl_absorpt_process_details '(SADABS; Bruker, 2004)'
_exptl_crystal_colour red
_exptl_crystal_density_diffrn 1.638
_exptl_crystal_density_method 'not measured'
_exptl_crystal_description plate
_exptl_crystal_F_000 1136
_exptl_crystal_size_max 0.25
_exptl_crystal_size_mid 0.22
_exptl_crystal_size_min 0.03
_refine_diff_density_max 0.493
_refine_diff_density_min -0.284
_refine_ls_abs_structure_details 'Flack (1983), 1260 Freidel pairs'
_refine_ls_abs_structure_Flack -0.01(5)
_refine_ls_extinction_method none
_refine_ls_goodness_of_fit_ref 1.036
_refine_ls_hydrogen_treatment constr
_refine_ls_matrix_type full
_refine_ls_number_parameters 137
_refine_ls_number_reflns 2654
_refine_ls_number_restraints 1
_refine_ls_restrained_S_all 1.036
_refine_ls_R_factor_all 0.0349
_refine_ls_R_factor_gt 0.0275
_refine_ls_shift/su_max 0.001
_refine_ls_shift/su_mean 0.000
_refine_ls_structure_factor_coef Fsqd
_refine_ls_weighting_details 'calc w=1/[\s^2^(Fo^2^)+(0.0344P)^2^+0.0898P] where P=(Fo^2^+2Fc^2^)/3'
_refine_ls_weighting_scheme calc
_refine_ls_wR_factor_gt 0.0605
_refine_ls_wR_factor_ref 0.0642
_reflns_number_gt 2310
_reflns_number_total 2654
_reflns_threshold_expression I>2\s(I)
_cod_data_source_file at2362.cif
_cod_data_source_block I
_cod_original_sg_symbol_Hall 'A 2 -2ac'
_cod_database_code 2214940
_cod_database_fobs_code 2214940

loop_
_symmetry_equiv_pos_as_xyz
'x, y, z'
'-x, -y, z'
'x+1/2, -y+1/2, z'
'-x+1/2, y+1/2, z'
'x, y+1/2, z+1/2'
'-x, -y+1/2, z+1/2'
'x+1/2, -y+1, z+1/2'
'-x+1/2, y+1, z+1/2'

loop_
_atom_site_type_symbol
_atom_site_label
_atom_site_fract_x
_atom_site_fract_y
_atom_site_fract_z
_atom_site_U_iso_or_equiv
_atom_site_adp_type
_atom_site_calc_flag
_atom_site_refinement_flags
_atom_site_occupancy
C C2 0.2168(3) 0.9265(2) 0.3118(3) 0.0486(8) Uani d . 1
H H2 0.2240 0.9752 0.3572 0.058 Uiso calc R 1
C C3 0.2952(3) 0.8648(3) 0.3151(4) 0.0588(10) Uani d . 1
H H3 0.3537 0.8715 0.3622 0.071 Uiso calc R 1
C C4 0.2863(2) 0.7930(2) 0.2481(4) 0.0594(9) Uani d . 1
H H4 0.3387 0.7505 0.2485 0.071 Uiso calc R 1
C C5 0.1983(3) 0.7851(2) 0.1802(3) 0.0507(9) Uani d . 1
H H5 0.1906 0.7368 0.1343 0.061 Uiso calc R 1
C C6 0.1209(2) 0.84917(18) 0.1803(3) 0.0361(7) Uani d . 1
C C7 0.0243(3) 0.84691(19) 0.1115(3) 0.0369(7) Uani d . 1
C C8 0.0016(3) 0.7830(2) 0.0331(3) 0.0488(9) Uani d . 1
H H8 0.0487 0.7373 0.0225 0.059 Uiso calc R 1
C C9 -0.0896(3) 0.7873(2) -0.0284(3) 0.0569(9) Uani d . 1
H H9 -0.1048 0.7451 -0.0818 0.068 Uiso calc R 1
C C10 -0.1594(3) 0.8549(2) -0.0110(3) 0.0505(9) Uani d . 1
H H10 -0.2224 0.8587 -0.0519 0.061 Uiso calc R 1
C C11 -0.1340(3) 0.9165(2) 0.0681(3) 0.0424(7) Uani d . 1
H H11 -0.1810 0.9621 0.0798 0.051 Uiso calc R 1
C C13 0.5000 1.0000 0.1365(7) 0.127(5) Uani d S 1
H H13A 0.5485 1.0318 0.0883 0.152 Uiso calc PR 0.50
H H13B 0.4515 0.9682 0.0883 0.152 Uiso calc PR 0.50
Cl Cl1 0.07119(7) 1.09792(5) 0.38787(7) 0.0464(2) Uani d . 1
Cl Cl2 0.57183(12) 0.92754(9) 0.21546(12) 0.1012(5) Uani d . 1
N N1 0.13028(16) 0.91993(13) 0.2463(3) 0.0345(5) Uani d . 1
N N12 -0.0450(2) 0.91362(16) 0.1286(2) 0.0334(6) Uani d . 1
Ru Ru1 0.0000 1.0000 0.24825(6) 0.02831(8) Uani d S 1

loop_
_atom_site_aniso_label
_atom_site_aniso_U_11
_atom_site_aniso_U_22
_atom_site_aniso_U_33
_atom_site_aniso_U_12
_atom_site_aniso_U_13
_atom_site_aniso_U_23
C2 0.0427(18) 0.0461(19) 0.057(2) 0.0029(15) -0.0107(17) -0.0032(16)
C3 0.0386(18) 0.065(2) 0.072(3) 0.0103(17) -0.0118(18) 0.010(2)
C4 0.0447(17) 0.0552(19) 0.078(2) 0.0240(15) 0.004(3) 0.008(3)
C5 0.050(2) 0.0377(17) 0.064(2) 0.0135(15) 0.0081(18) -0.0020(16)
C6 0.0382(16) 0.0276(14) 0.0424(17) 0.0005(12) 0.0058(13) 0.0014(13)
C7 0.0469(18) 0.0267(15) 0.0372(16) 0.0018(12) 0.0049(13) -0.0023(13)
C8 0.061(2) 0.0390(19) 0.0468(19) 0.0030(16) 0.0043(17) -0.0140(16)
C9 0.069(2) 0.054(2) 0.048(2) -0.0087(18) -0.0080(19) -0.0144(17)
C10 0.052(2) 0.056(2) 0.0440(19) -0.0116(17) -0.0157(17) 0.0007(17)
C11 0.0425(17) 0.0387(17) 0.0460(18) 0.0010(14) -0.0048(14) 0.0035(14)
C13 0.190(11) 0.130(8) 0.061(5) 0.101(7) 0.000 0.000
Cl1 0.0544(5) 0.0369(4) 0.0479(4) -0.0043(4) -0.0010(4) -0.0102(4)
Cl2 0.1190(12) 0.0895(8) 0.0952(11) 0.0280(8) -0.0265(8) 0.0055(8)
N1 0.0339(11) 0.0295(10) 0.0403(12) 0.0028(8) -0.0011(15) 0.0003(14)
N12 0.0352(13) 0.0269(14) 0.0380(14) 0.0006(11) 0.0017(12) 0.0019(11)
Ru1 0.03049(13) 0.02159(12) 0.03284(14) 0.00206(12) 0.000 0.000

loop_
_atom_type_symbol
_atom_type_description
_atom_type_scat_dispersion_real
_atom_type_scat_dispersion_imag
_atom_type_scat_source
C C 0.0033 0.0016 'International Tables Vol C Tables 4.2.6.8 and 6.1.1.4'
H H 0.0000 0.0000 'International Tables Vol C Tables 4.2.6.8 and 6.1.1.4'
N N 0.0061 0.0033 'International Tables Vol C Tables 4.2.6.8 and 6.1.1.4'
Cl Cl 0.1484 0.1585 'International Tables Vol C Tables 4.2.6.8 and 6.1.1.4'
Ru Ru -1.2594 0.8363 'International Tables Vol C Tables 4.2.6.8 and 6.1.1.4'

loop_
_geom_angle_atom_site_label_1
_geom_angle_atom_site_label_2
_geom_angle_atom_site_label_3
_geom_angle_site_symmetry_1
_geom_angle_site_symmetry_3
_geom_angle
N1 C2 C3 . . 123.0(3)
N1 C2 H2 . . 118.5
C3 C2 H2 . . 118.5
C4 C3 C2 . . 119.3(3)
C4 C3 H3 . . 120.4
C2 C3 H3 . . 120.4
C3 C4 C5 . . 118.6(3)
C3 C4 H4 . . 120.7
C5 C4 H4 . . 120.7
C4 C5 C6 . . 120.0(3)
C4 C5 H5 . . 120.0
C6 C5 H5 . . 120.0
N1 C6 C5 . . 121.2(3)
N1 C6 C7 . . 114.5(2)
C5 C6 C7 . . 124.3(3)
N12 C7 C8 . . 120.4(3)
N12 C7 C6 . . 115.3(3)
C8 C7 C6 . . 124.2(3)
C9 C8 C7 . . 119.9(3)
C9 C8 H8 . . 120.0
C7 C8 H8 . . 120.0
C8 C9 C10 . . 119.5(3)
C8 C9 H9 . . 120.3
C10 C9 H9 . . 120.3
C11 C10 C9 . . 118.6(3)
C11 C10 H10 . . 120.7
C9 C10 H10 . . 120.7
N12 C11 C10 . . 122.8(3)
N12 C11 H11 . . 118.6
C10 C11 H11 . . 118.6
Cl2 C13 Cl2 2_675 . 113.7(5)
Cl2 C13 H13A 2_675 . 108.8
Cl2 C13 H13A . . 108.8
Cl2 C13 H13B 2_675 . 108.8
Cl2 C13 H13B . . 108.8
H13A C13 H13B . . 107.7
C2 N1 C6 . . 117.9(3)
C2 N1 Ru1 . . 126.4(2)
C6 N1 Ru1 . . 115.21(19)
C11 N12 C7 . . 118.8(3)
C11 N12 Ru1 . . 126.2(2)
C7 N12 Ru1 . . 115.0(2)
N12 Ru1 N12 . 2_575 91.08(15)
N12 Ru1 N1 . . 79.47(11)
N12 Ru1 N1 2_575 . 99.59(11)
N12 Ru1 N1 . 2_575 99.59(11)
N12 Ru1 N1 2_575 2_575 79.47(11)
N1 Ru1 N1 . 2_575 178.68(19)
N12 Ru1 Cl1 . . 174.38(8)
N12 Ru1 Cl1 2_575 . 88.07(7)
N1 Ru1 Cl1 . . 95.19(8)
N1 Ru1 Cl1 2_575 . 85.72(8)
N12 Ru1 Cl1 . 2_575 88.07(7)
N12 Ru1 Cl1 2_575 2_575 174.38(8)
N1 Ru1 Cl1 . 2_575 85.72(8)
N1 Ru1 Cl1 2_575 2_575 95.19(8)
Cl1 Ru1 Cl1 . 2_575 93.31(5)

loop_
_geom_bond_atom_site_label_1
_geom_bond_atom_site_label_2
_geom_bond_site_symmetry_2
_geom_bond_distance
C2 N1 . 1.342(4)
C2 C3 . 1.372(5)
C2 H2 . 0.9300
C3 C4 . 1.370(6)
C3 H3 . 0.9300
C4 C5 . 1.374(5)
C4 H4 . 0.9300
C5 C6 . 1.388(4)
C5 H5 . 0.9300
C6 N1 . 1.351(4)
C6 C7 . 1.464(4)
C7 N12 . 1.365(4)
C7 C8 . 1.388(5)
C8 C9 . 1.362(5)
C8 H8 . 0.9300
C9 C10 . 1.379(5)
C9 H9 . 0.9300
C10 C11 . 1.376(5)
C10 H10 . 0.9300
C11 N12 . 1.330(4)
C11 H11 . 0.9300
C13 Cl2 2_675 1.718(5)
C13 Cl2 . 1.718(5)
C13 H13A . 0.9700
C13 H13B . 0.9700
Cl1 Ru1 . 2.4179(9)
N1 Ru1 . 2.052(2)
N12 Ru1 . 2.031(3)
Ru1 N12 2_575 2.031(3)
Ru1 N1 2_575 2.052(2)
Ru1 Cl1 2_575 2.4179(9)
